data_4511519
loop_
_publ_author_name
'Trivedi, Darshak R.'
'Dastidar, Parthasarathi'

_publ_section_title
;
 Cation-Induced Supramolecular Isomerism in the Hydrogen-Bonded Network of
 Secondary Ammonium Monocarboxylate Salts:&#x2009; A New Class of Organo
 Gelator and Their Structures
;
_journal_issue 9
_journal_name_full 'Crystal Growth &amp; Design'
_journal_page_first 2114
_journal_paper_doi 10.1021/cg060325c
_journal_volume 6
_journal_year 2006
_chemical_formula_sum 'C24 H25 N O2'
_chemical_formula_weight 359.45
_chemical_name_systematic
; 
 ? 
;
_space_group_IT_number 14
_symmetry_cell_setting monoclinic
_symmetry_space_group_name_Hall '-P 2ybc'
_symmetry_space_group_name_H-M 'P 1 21/c 1'
_atom_sites_solution_hydrogens geom
_atom_sites_solution_primary direct
_atom_sites_solution_secondary difmap
_audit_creation_method SHELXL-97
_cell_angle_alpha 90.00
_cell_angle_beta 90.291(8)
_cell_angle_gamma 90.00
_cell_formula_units_Z 4
_cell_length_a 5.959(2)
_cell_length_b 28.662(10)
_cell_length_c 11.742(4)
_cell_measurement_temperature 293(2)
_cell_volume 2005.5(12)
_computing_cell_refinement 'BRUKER AXS SMART 3'
_computing_data_collection 'BRUKER AXS SMART 3'
_computing_data_reduction 'BRUKER AXS SMART 3'
_computing_molecular_graphics 'PLATON; 'MERCURY 1.2'
_computing_structure_refinement 'SHELXL-97 (Sheldrick, 1997)'
_computing_structure_solution 'SHELXS-97 (Sheldrick, 1990)'
_diffrn_ambient_temperature 293(2)
_diffrn_detector_area_resol_mean 0.3
_diffrn_measured_fraction_theta_full 0.999
_diffrn_measured_fraction_theta_max 0.999
_diffrn_measurement_device_type 'BRUKER SMART CCD AREA DETECTOR'
_diffrn_measurement_method PHI-OMEGA
_diffrn_radiation_monochromator graphite
_diffrn_radiation_source 'fine-focus sealed tube'
_diffrn_radiation_type MoK\a
_diffrn_radiation_wavelength 0.71073
_diffrn_reflns_av_R_equivalents 0.2322
_diffrn_reflns_av_sigmaI/netI 0.3963
_diffrn_reflns_limit_h_max 6
_diffrn_reflns_limit_h_min -6
_diffrn_reflns_limit_k_max 30
_diffrn_reflns_limit_k_min -15
_diffrn_reflns_limit_l_max 12
_diffrn_reflns_limit_l_min -12
_diffrn_reflns_number 7859
_diffrn_reflns_theta_full 22.50
_diffrn_reflns_theta_max 22.50
_diffrn_reflns_theta_min 1.87
_diffrn_standards_decay_% <10
_exptl_absorpt_coefficient_mu 0.075
_exptl_absorpt_correction_type SADABS
_exptl_crystal_colour COLOURLESS
_exptl_crystal_density_diffrn 1.191
_exptl_crystal_density_method 'not measured'
_exptl_crystal_description 'THIN FIBER'
_exptl_crystal_F_000 768
_exptl_crystal_size_max 0.25
_exptl_crystal_size_mid 0.12
_exptl_crystal_size_min 0.06
_refine_diff_density_max 0.183
_refine_diff_density_min -0.162
_refine_diff_density_rms 0.042
_refine_ls_extinction_method none
_refine_ls_goodness_of_fit_ref 0.757
_refine_ls_hydrogen_treatment mixed
_refine_ls_matrix_type full
_refine_ls_number_parameters 245
_refine_ls_number_reflns 2623
_refine_ls_number_restraints 0
_refine_ls_restrained_S_all 0.757
_refine_ls_R_factor_all 0.2674
_refine_ls_R_factor_gt 0.0950
_refine_ls_shift/su_max 0.006
_refine_ls_shift/su_mean 0.000
_refine_ls_structure_factor_coef Fsqd
_refine_ls_weighting_details 'calc w=1/[\s^2^(Fo^2^)+(0.0163P)^2^+0.0000P] where P=(Fo^2^+2Fc^2^)/3'
_refine_ls_weighting_scheme calc
_refine_ls_wR_factor_gt 0.1146
_refine_ls_wR_factor_ref 0.1496
_reflns_number_gt 758
_reflns_number_total 2623
_reflns_threshold_expression >2sigma(I)
_cod_data_source_file cg060325csi20060602_072435.cif
_cod_data_source_block dt0972m
_cod_depositor_comments
;
The following automatic conversions were performed:

'_symmetry_cell_setting' value 'MONOCLINIC' changed to 'monoclinic'
according to
/usr/data/users/saulius/automatic-downloads/retrospective/ACS/lib/dictionaries/cif_core.dic
dictionary named 'cif_core.dic' version 2.4.2 from 2011-04-26.

Automatic conversion script
Id: cif_fix_values 2281 2013-09-26 08:29:07Z andrius 
;
_cod_original_sg_symbol_H-M 'P 2(1)/C'
_cod_database_code 4511519

loop_
_symmetry_equiv_pos_as_xyz
'x, y, z'
'-x, y+1/2, -z+1/2'
'-x, -y, -z'
'x, -y-1/2, z-1/2'

loop_
_atom_site_label
_atom_site_type_symbol
_atom_site_fract_x
_atom_site_fract_y
_atom_site_fract_z
_atom_site_U_iso_or_equiv
_atom_site_adp_type
_atom_site_occupancy
_atom_site_symmetry_multiplicity
_atom_site_calc_flag
_atom_site_refinement_flags
N1 N 0.5572(8) 0.02328(18) 0.8041(4) 0.0282(16) Uani 1 1 d .
H1N1 H 0.4809 0.0019 0.8444 0.034 Uiso 1 1 calc R
H1N2 H 0.7043 0.0166 0.8109 0.034 Uiso 1 1 calc R
O1 O -0.2935(8) 0.03597(16) 0.0921(4) 0.0466(15) Uani 1 1 d .
O2 O -0.0103(7) -0.00417(17) 0.1696(4) 0.0432(15) Uani 1 1 d .
C1 C -0.0905(13) 0.0317(3) 0.1217(6) 0.037(2) Uani 1 1 d .
C2 C 0.0591(12) 0.0721(3) 0.1009(6) 0.040(2) Uani 1 1 d .
H2 H 0.2119 0.0680 0.1141 0.049 Uiso 1 1 calc R
C3 C -0.0072(11) 0.1124(3) 0.0658(6) 0.034(2) Uani 1 1 d .
H3 H -0.1598 0.1153 0.0503 0.041 Uiso 1 1 calc R
C4 C 0.1272(13) 0.1539(3) 0.0477(7) 0.043(2) Uani 1 1 d .
C5 C 0.0414(12) 0.1891(3) -0.0177(6) 0.047(2) Uani 1 1 d .
H5 H -0.1017 0.1853 -0.0483 0.056 Uiso 1 1 calc R
C6 C 0.1566(16) 0.2305(3) -0.0415(7) 0.055(3) Uani 1 1 d .
C7 C 0.3651(16) 0.2362(3) 0.0055(7) 0.064(3) Uani 1 1 d .
H7 H 0.4467 0.2632 -0.0087 0.076 Uiso 1 1 calc R
C8 C 0.4543(12) 0.2016(3) 0.0742(7) 0.060(3) Uani 1 1 d .
H8 H 0.5958 0.2057 0.1063 0.072 Uiso 1 1 calc R
C9 C 0.3375(13) 0.1613(3) 0.0959(6) 0.049(2) Uani 1 1 d .
H9 H 0.3999 0.1387 0.1433 0.059 Uiso 1 1 calc R
C10 C 0.0614(13) 0.2689(3) -0.1166(6) 0.081(3) Uani 1 1 d .
H10A H -0.0663 0.2827 -0.0801 0.122 Uiso 1 1 calc R
H10B H 0.0164 0.2559 -0.1886 0.122 Uiso 1 1 calc R
H10C H 0.1739 0.2923 -0.1286 0.122 Uiso 1 1 calc R
C11 C 0.4962(12) 0.1505(3) 0.7842(6) 0.041(2) Uani 1 1 d .
H11 H 0.3545 0.1522 0.8168 0.049 Uiso 1 1 calc R
C12 C 0.5822(15) 0.1885(3) 0.7290(7) 0.055(3) Uani 1 1 d .
H12 H 0.4985 0.2159 0.7250 0.067 Uiso 1 1 calc R
C13 C 0.7891(15) 0.1869(3) 0.6797(6) 0.054(3) Uani 1 1 d .
H13 H 0.8449 0.2125 0.6402 0.065 Uiso 1 1 calc R
C14 C 0.9132(12) 0.1467(3) 0.6896(6) 0.046(2) Uani 1 1 d .
H14 H 1.0564 0.1453 0.6586 0.055 Uiso 1 1 calc R
C15 C 0.8278(12) 0.1085(3) 0.7448(6) 0.043(2) Uani 1 1 d .
H15 H 0.9132 0.0815 0.7505 0.052 Uiso 1 1 calc R
C16 C 0.6173(12) 0.1098(3) 0.7918(6) 0.029(2) Uani 1 1 d .
C17 C 0.5157(10) 0.0700(2) 0.8541(6) 0.038(2) Uani 1 1 d .
H17A H 0.5731 0.0701 0.9316 0.045 Uiso 1 1 calc R
H17B H 0.3549 0.0749 0.8579 0.045 Uiso 1 1 calc R
C18 C 0.4910(10) 0.0191(2) 0.6815(6) 0.033(2) Uani 1 1 d .
H18A H 0.3320 0.0256 0.6733 0.040 Uiso 1 1 calc R
H18B H 0.5727 0.0420 0.6371 0.040 Uiso 1 1 calc R
C19 C 0.5395(14) -0.0284(3) 0.6373(6) 0.034(2) Uani 1 1 d .
C20 C 0.3845(13) -0.0631(4) 0.6347(7) 0.056(3) Uani 1 1 d .
H20 H 0.2433 -0.0579 0.6656 0.067 Uiso 1 1 calc R
C21 C 0.4318(16) -0.1058(3) 0.5874(7) 0.071(3) Uani 1 1 d .
H21 H 0.3224 -0.1290 0.5862 0.085 Uiso 1 1 calc R
C22 C 0.6362(19) -0.1144(3) 0.5426(7) 0.067(3) Uani 1 1 d .
H22 H 0.6683 -0.1434 0.5108 0.081 Uiso 1 1 calc R
C23 C 0.7963(14) -0.0798(4) 0.5448(7) 0.069(3) Uani 1 1 d .
H23 H 0.9394 -0.0854 0.5166 0.083 Uiso 1 1 calc R
C24 C 0.7429(14) -0.0373(3) 0.5885(6) 0.049(2) Uani 1 1 d .
H24 H 0.8485 -0.0135 0.5851 0.059 Uiso 1 1 calc R

loop_
_atom_site_aniso_label
_atom_site_aniso_U_11
_atom_site_aniso_U_22
_atom_site_aniso_U_33
_atom_site_aniso_U_23
_atom_site_aniso_U_13
_atom_site_aniso_U_12
N1 0.015(4) 0.034(5) 0.035(4) 0.011(4) 0.005(3) 0.004(3)
O1 0.017(3) 0.052(4) 0.071(4) 0.020(3) -0.013(3) -0.007(3)
O2 0.018(3) 0.036(4) 0.076(4) 0.015(3) -0.003(3) -0.001(3)
C1 0.018(5) 0.047(7) 0.047(6) -0.002(5) 0.009(4) -0.009(5)
C2 0.012(5) 0.046(6) 0.063(6) 0.022(5) 0.000(4) 0.006(5)
C3 0.014(5) 0.041(6) 0.048(6) 0.002(5) 0.001(4) -0.005(5)
C4 0.024(6) 0.039(6) 0.066(7) 0.001(5) 0.004(5) 0.001(5)
C5 0.021(5) 0.053(7) 0.066(7) -0.018(6) 0.002(4) -0.014(5)
C6 0.056(7) 0.040(7) 0.068(7) -0.009(6) -0.004(5) -0.014(6)
C7 0.071(8) 0.041(7) 0.079(8) -0.001(6) 0.008(6) -0.018(6)
C8 0.015(6) 0.057(7) 0.107(8) -0.020(6) 0.001(5) -0.026(5)
C9 0.023(6) 0.060(7) 0.064(6) -0.017(5) -0.009(5) -0.001(5)
C10 0.096(8) 0.046(7) 0.102(8) 0.025(6) -0.015(6) -0.017(6)
C11 0.032(6) 0.038(6) 0.052(6) -0.001(5) 0.011(4) -0.003(5)
C12 0.054(7) 0.048(7) 0.064(7) 0.005(6) 0.006(5) 0.025(5)
C13 0.069(8) 0.042(7) 0.052(6) 0.006(5) 0.006(6) -0.016(6)
C14 0.025(6) 0.051(6) 0.061(6) 0.012(6) 0.007(4) -0.022(5)
C15 0.016(5) 0.038(6) 0.075(6) -0.004(5) 0.012(5) 0.009(4)
C16 0.019(5) 0.036(6) 0.031(5) 0.002(4) 0.001(4) 0.012(4)
C17 0.014(5) 0.045(6) 0.054(6) -0.006(5) 0.001(4) 0.008(4)
C18 0.022(5) 0.041(6) 0.036(6) 0.010(5) -0.001(4) 0.001(4)
C19 0.024(5) 0.036(6) 0.042(6) -0.004(5) 0.002(4) 0.011(5)
C20 0.030(6) 0.070(8) 0.069(7) -0.012(6) 0.003(5) -0.010(6)
C21 0.069(9) 0.050(8) 0.094(9) -0.013(6) -0.002(6) -0.019(6)
C22 0.076(8) 0.049(7) 0.077(8) -0.028(6) -0.017(7) 0.034(7)
C23 0.032(7) 0.082(9) 0.094(8) -0.030(7) -0.018(5) 0.023(7)
C24 0.046(7) 0.044(7) 0.058(6) -0.007(5) -0.002(5) -0.004(5)

loop_
_atom_type_symbol
_atom_type_description
_atom_type_scat_dispersion_real
_atom_type_scat_dispersion_imag
_atom_type_scat_source
C C 0.0033 0.0016 'International Tables Vol C Tables 4.2.6.8 and 6.1.1.4'
N N 0.0061 0.0033 'International Tables Vol C Tables 4.2.6.8 and 6.1.1.4'
O O 0.0106 0.0060 'International Tables Vol C Tables 4.2.6.8 and 6.1.1.4'
H H 0.0000 0.0000 'International Tables Vol C Tables 4.2.6.8 and 6.1.1.4'

loop_
_geom_angle_atom_site_label_1
_geom_angle_atom_site_label_2
_geom_angle_atom_site_label_3
_geom_angle
C17 N1 C18 114.2(5)
C17 N1 H1N1 108.7
C18 N1 H1N1 108.7
C17 N1 H1N2 108.7
C18 N1 H1N2 108.7
H1N1 N1 H1N2 107.6
O1 C1 O2 124.1(7)
O1 C1 C2 117.1(8)
O2 C1 C2 118.8(7)
C3 C2 C1 124.7(7)
C3 C2 H2 117.6
C1 C2 H2 117.6
C2 C3 C4 127.9(7)
C2 C3 H3 116.1
C4 C3 H3 116.1
C5 C4 C9 116.8(8)
C5 C4 C3 118.8(8)
C9 C4 C3 124.3(8)
C4 C5 C6 123.8(8)
C4 C5 H5 118.1
C6 C5 H5 118.1
C7 C6 C5 117.8(9)
C7 C6 C10 119.0(8)
C5 C6 C10 123.2(9)
C6 C7 C8 119.8(8)
C6 C7 H7 120.1
C8 C7 H7 120.1
C7 C8 C9 121.2(8)
C7 C8 H8 119.4
C9 C8 H8 119.4
C4 C9 C8 120.6(8)
C4 C9 H9 119.7
C8 C9 H9 119.7
C6 C10 H10A 109.5
C6 C10 H10B 109.5
H10A C10 H10B 109.5
C6 C10 H10C 109.5
H10A C10 H10C 109.5
H10B C10 H10C 109.5
C12 C11 C16 120.5(7)
C12 C11 H11 119.7
C16 C11 H11 119.7
C13 C12 C11 121.0(8)
C13 C12 H12 119.5
C11 C12 H12 119.5
C12 C13 C14 118.6(8)
C12 C13 H13 120.7
C14 C13 H13 120.7
C15 C14 C13 120.6(8)
C15 C14 H14 119.7
C13 C14 H14 119.7
C14 C15 C16 120.7(7)
C14 C15 H15 119.6
C16 C15 H15 119.6
C15 C16 C11 118.5(7)
C15 C16 C17 123.5(7)
C11 C16 C17 117.9(7)
N1 C17 C16 115.4(6)
N1 C17 H17A 108.4
C16 C17 H17A 108.4
N1 C17 H17B 108.4
C16 C17 H17B 108.4
H17A C17 H17B 107.5
C19 C18 N1 111.0(6)
C19 C18 H18A 109.4
N1 C18 H18A 109.4
C19 C18 H18B 109.4
N1 C18 H18B 109.4
H18A C18 H18B 108.0
C20 C19 C24 117.3(8)
C20 C19 C18 123.1(8)
C24 C19 C18 119.5(8)
C19 C20 C21 121.4(8)
C19 C20 H20 119.3
C21 C20 H20 119.3
C22 C21 C20 120.4(9)
C22 C21 H21 119.8
C20 C21 H21 119.8
C21 C22 C23 119.1(9)
C21 C22 H22 120.4
C23 C22 H22 120.4
C24 C23 C22 119.3(9)
C24 C23 H23 120.4
C22 C23 H23 120.4
C23 C24 C19 122.4(8)
C23 C24 H24 118.8
C19 C24 H24 118.8

loop_
_geom_bond_atom_site_label_1
_geom_bond_atom_site_label_2
_geom_bond_distance
N1 C17 1.483(7)
N1 C18 1.495(6)
N1 H1N1 0.9000
N1 H1N2 0.9000
O1 C1 1.263(7)
O2 C1 1.264(8)
C1 C2 1.482(9)
C2 C3 1.290(8)
C2 H2 0.9300
C3 C4 1.450(9)
C3 H3 0.9300
C4 C5 1.366(9)
C4 C9 1.388(9)
C5 C6 1.400(9)
C5 H5 0.9300
C6 C7 1.366(9)
C6 C10 1.518(9)
C7 C8 1.382(9)
C7 H7 0.9300
C8 C9 1.374(9)
C8 H8 0.9300
C9 H9 0.9300
C10 H10A 0.9600
C10 H10B 0.9600
C10 H10C 0.9600
C11 C12 1.370(8)
C11 C16 1.373(8)
C11 H11 0.9300
C12 C13 1.366(9)
C12 H12 0.9300
C13 C14 1.375(9)
C13 H13 0.9300
C14 C15 1.369(8)
C14 H14 0.9300
C15 C16 1.373(8)
C15 H15 0.9300
C16 C17 1.487(8)
C17 H17A 0.9700
C17 H17B 0.9700
C18 C19 1.488(8)
C18 H18A 0.9700
C18 H18B 0.9700
C19 C20 1.358(9)
C19 C24 1.368(9)
C20 C21 1.374(9)
C20 H20 0.9300
C21 C22 1.352(10)
C21 H21 0.9300
C22 C23 1.377(10)
C22 H22 0.9300
C23 C24 1.359(9)
C23 H23 0.9300
C24 H24 0.9300

loop_
_geom_hbond_atom_site_label_D
_geom_hbond_atom_site_label_H
_geom_hbond_atom_site_label_A
_geom_hbond_distance_DH
_geom_hbond_distance_HA
_geom_hbond_distance_DA
_geom_hbond_angle_DHA
_geom_hbond_site_symmetry_A
N1 H1N1 O1 0.90 1.73 2.619(6) 169.8 3_556
N1 H1N2 O2 0.90 1.87 2.771(6) 177.7 3_656
